data_4121304
loop_
_publ_author_name
'Daniel J. Harrison'
'Graham M. Lee'
'Matthew C. Leclerc'
'Ilia Korobkov'
'R. Tom Baker'

_publ_section_title
;
 Cobalt Fluorocarbenes: Cycloaddition Reactions with Tetrafluoroethylene
 and Reactivity of the Perfluorometallacyclic Products
;
_journal_name_full 'Journal of the American Chemical Society'
_journal_page_first 18296
_journal_page_last 18299
_journal_paper_doi 10.1021/ja411503c
_journal_volume 135
_journal_year 2013
_chemical_formula_sum 'C20 H18 Co F4 P'
_chemical_formula_weight 424.24
_chemical_name_systematic
; 
 ? 
;
_space_group_IT_number 9
_symmetry_cell_setting monoclinic
_symmetry_space_group_name_Hall 'C -2yc'
_symmetry_space_group_name_H-M 'C 1 c 1'
_atom_sites_solution_hydrogens geom
_atom_sites_solution_primary direct
_atom_sites_solution_secondary difmap
_audit_creation_method SHELXL-97
_cell_angle_alpha 90.00
_cell_angle_beta 108.102(4)
_cell_angle_gamma 90.00
_cell_formula_units_Z 4
_cell_length_a 15.5609(8)
_cell_length_b 15.4738(8)
_cell_length_c 8.1850(4)
_cell_measurement_reflns_used 4341
_cell_measurement_temperature 200(2)
_cell_measurement_theta_max 27.87
_cell_measurement_theta_min 2.75
_cell_volume 1873.29(17)
_computing_cell_refinement 'APEX II, Bruker (2009)'
_computing_data_collection 'APEX II, Bruker (2009)'
_computing_data_reduction 'XPREP, Bruker (2009)'
_computing_molecular_graphics 'SHELXTL, Bruker (2004)'
_computing_publication_material 'SHELXTL, Bruker (2004)'
_computing_structure_refinement 'SHELXL-97 (Sheldrick, 2008)'
_computing_structure_solution 'SHELXS-97 (Sheldrick, 2008)'
_diffrn_ambient_temperature 200(2)
_diffrn_measured_fraction_theta_full 0.991
_diffrn_measured_fraction_theta_max 0.991
_diffrn_measurement_device_type 'Bruker APEX-II CCD'
_diffrn_measurement_method '\f and \w scans'
_diffrn_radiation_monochromator graphite
_diffrn_radiation_source 'fine-focus sealed tube'
_diffrn_radiation_type MoK\a
_diffrn_radiation_wavelength 0.71073
_diffrn_reflns_av_R_equivalents 0.0291
_diffrn_reflns_av_sigmaI/netI 0.0485
_diffrn_reflns_limit_h_max 20
_diffrn_reflns_limit_h_min -19
_diffrn_reflns_limit_k_max 20
_diffrn_reflns_limit_k_min -20
_diffrn_reflns_limit_l_max 10
_diffrn_reflns_limit_l_min -10
_diffrn_reflns_number 9984
_diffrn_reflns_theta_full 28.29
_diffrn_reflns_theta_max 28.29
_diffrn_reflns_theta_min 1.90
_exptl_absorpt_coefficient_mu 1.039
_exptl_absorpt_correction_T_max 0.9215
_exptl_absorpt_correction_T_min 0.8350
_exptl_absorpt_correction_type multi-scan
_exptl_absorpt_process_details 'SADABS, Bruker (2003)'
_exptl_crystal_colour blue
_exptl_crystal_density_diffrn 1.504
_exptl_crystal_density_meas ?
_exptl_crystal_description block
_exptl_crystal_F_000 864
_exptl_crystal_size_max 0.18
_exptl_crystal_size_mid 0.11
_exptl_crystal_size_min 0.08
_refine_diff_density_max 1.607
_refine_diff_density_min -0.346
_refine_diff_density_rms 0.105
_refine_ls_abs_structure_details 'Flack H D (1983), Acta Cryst. A39, 876-881'
_refine_ls_abs_structure_Flack 0.02(2)
_refine_ls_extinction_method none
_refine_ls_goodness_of_fit_ref 1.015
_refine_ls_hydrogen_treatment constr
_refine_ls_matrix_type full
_refine_ls_number_parameters 236
_refine_ls_number_reflns 4118
_refine_ls_number_restraints 2
_refine_ls_restrained_S_all 1.015
_refine_ls_R_factor_all 0.0595
_refine_ls_R_factor_gt 0.0502
_refine_ls_shift/su_max 0.001
_refine_ls_shift/su_mean 0.000
_refine_ls_structure_factor_coef Fsqd
_refine_ls_weighting_details 'calc w=1/[\s^2^(Fo^2^)+(0.0949P)^2^] where P=(Fo^2^+2Fc^2^)/3'
_refine_ls_weighting_scheme calc
_refine_ls_wR_factor_gt 0.1285
_refine_ls_wR_factor_ref 0.1349
_reflns_number_gt 3592
_reflns_number_total 4118
_reflns_threshold_expression >2sigma(I)
_cod_data_source_file ja411503c_si_003.cif
_cod_data_source_block tb098
_cod_depositor_comments
;
The following automatic conversions were performed:

'_exptl_crystal_density_meas' value 'n/a' was changed to '?' - the
value is perceived as not measured.

Automatic conversion script
Id: cif_fix_values 3008 2015-01-20 13:52:24Z robertas 
;
_cod_original_cell_volume 1873.29(16)
_cod_database_code 4121304

loop_
_symmetry_equiv_pos_as_xyz
'x, y, z'
'x, -y, z+1/2'
'x+1/2, y+1/2, z'
'x+1/2, -y+1/2, z+1/2'

loop_
_atom_site_label
_atom_site_type_symbol
_atom_site_fract_x
_atom_site_fract_y
_atom_site_fract_z
_atom_site_U_iso_or_equiv
_atom_site_adp_type
_atom_site_occupancy
_atom_site_symmetry_multiplicity
_atom_site_calc_flag
_atom_site_refinement_flags
Co1 Co 0.12790(4) 0.29220(3) 0.37551(5) 0.02841(16) Uani 1 1 d .
P1 P 0.12835(7) 0.16151(7) 0.28119(12) 0.0262(2) Uani 1 1 d .
F1 F 0.2541(3) 0.1925(2) 0.6250(4) 0.0585(10) Uani 1 1 d .
F2 F 0.3522(2) 0.3138(3) 0.7801(5) 0.0753(12) Uani 1 1 d .
F3 F 0.2297(4) 0.3304(4) 0.8410(6) 0.1008(18) Uani 1 1 d .
F4 F 0.2623(3) 0.4134(2) 0.6656(5) 0.0755(12) Uani 1 1 d .
C1 C 0.1243(4) 0.4219(4) 0.3114(9) 0.0572(16) Uani 1 1 d .
H1A H 0.1775 0.4610 0.3287 0.069 Uiso 1 1 calc R
C2 C 0.0756(4) 0.4073(4) 0.4291(7) 0.0502(13) Uani 1 1 d .
H2A H 0.0888 0.4344 0.5453 0.060 Uiso 1 1 calc R
C3 C 0.0035(3) 0.3509(4) 0.3518(8) 0.0487(13) Uani 1 1 d .
H3A H -0.0430 0.3300 0.4037 0.058 Uiso 1 1 calc R
C4 C 0.0075(4) 0.3311(4) 0.1876(7) 0.0490(13) Uani 1 1 d .
H4A H -0.0351 0.2916 0.1039 0.059 Uiso 1 1 calc R
C5 C 0.0808(4) 0.3721(4) 0.1601(8) 0.0575(15) Uani 1 1 d .
H5A H 0.0989 0.3693 0.0531 0.069 Uiso 1 1 calc R
C6 C 0.2363(3) 0.1206(3) 0.2688(5) 0.0302(8) Uani 1 1 d .
C7 C 0.2546(3) 0.0333(3) 0.2726(6) 0.0371(10) Uani 1 1 d .
H7A H 0.2128 -0.0071 0.2920 0.045 Uiso 1 1 calc R
C8 C 0.3342(3) 0.0045(4) 0.2481(8) 0.0498(12) Uani 1 1 d .
H8A H 0.3459 -0.0558 0.2492 0.060 Uiso 1 1 calc R
C9 C 0.3950(3) 0.0601(4) 0.2228(7) 0.0506(14) Uani 1 1 d .
H9A H 0.4489 0.0391 0.2056 0.061 Uiso 1 1 calc R
C10 C 0.3791(4) 0.1482(4) 0.2217(8) 0.0514(13) Uani 1 1 d .
H10A H 0.4221 0.1880 0.2047 0.062 Uiso 1 1 calc R
C11 C 0.3001(3) 0.1775(3) 0.2457(7) 0.0435(11) Uani 1 1 d .
H11A H 0.2893 0.2379 0.2463 0.052 Uiso 1 1 calc R
C12 C 0.0563(3) 0.1445(3) 0.0594(5) 0.0277(8) Uani 1 1 d .
C13 C -0.0284(3) 0.1039(4) 0.0215(6) 0.0412(11) Uani 1 1 d .
H13A H -0.0488 0.0827 0.1120 0.049 Uiso 1 1 calc R
C14 C -0.0817(3) 0.0946(4) -0.1461(8) 0.0533(14) Uani 1 1 d .
H14A H -0.1390 0.0672 -0.1705 0.064 Uiso 1 1 calc R
C15 C -0.0535(4) 0.1244(4) -0.2791(7) 0.0543(14) Uani 1 1 d .
H15A H -0.0907 0.1174 -0.3947 0.065 Uiso 1 1 calc R
C16 C 0.0309(4) 0.1652(4) -0.2423(6) 0.0485(13) Uani 1 1 d .
H16A H 0.0512 0.1865 -0.3329 0.058 Uiso 1 1 calc R
C17 C 0.0835(3) 0.1739(3) -0.0757(6) 0.0379(10) Uani 1 1 d .
H17A H 0.1407 0.2012 -0.0518 0.046 Uiso 1 1 calc R
C18 C 0.0891(3) 0.0803(3) 0.3997(6) 0.0387(10) Uani 1 1 d .
H18A H 0.0915 0.0234 0.3488 0.058 Uiso 1 1 calc R
H18B H 0.0267 0.0931 0.3949 0.058 Uiso 1 1 calc R
H18C H 0.1278 0.0803 0.5197 0.058 Uiso 1 1 calc R
C19 C 0.2157(3) 0.2716(3) 0.5668(6) 0.0384(10) Uani 1 1 d .
C20 C 0.2642(3) 0.3318(4) 0.7129(7) 0.0456(12) Uani 1 1 d .

loop_
_atom_site_aniso_label
_atom_site_aniso_U_11
_atom_site_aniso_U_22
_atom_site_aniso_U_33
_atom_site_aniso_U_23
_atom_site_aniso_U_13
_atom_site_aniso_U_12
Co1 0.0331(3) 0.0213(3) 0.0289(2) -0.0022(2) 0.00690(18) 0.0044(3)
P1 0.0312(5) 0.0215(5) 0.0256(5) -0.0025(4) 0.0081(4) 0.0011(4)
F1 0.072(2) 0.0355(18) 0.0465(17) -0.0023(13) -0.0122(16) 0.0126(15)
F2 0.0475(18) 0.083(3) 0.076(3) -0.019(2) -0.0084(17) 0.0019(18)
F3 0.125(4) 0.128(4) 0.069(3) -0.053(3) 0.060(3) -0.060(3)
F4 0.087(3) 0.039(2) 0.077(2) -0.0173(18) -0.008(2) -0.0090(18)
C1 0.052(3) 0.024(2) 0.086(4) 0.017(3) 0.008(3) -0.001(3)
C2 0.056(3) 0.032(3) 0.055(3) -0.009(2) 0.007(2) 0.020(2)
C3 0.040(2) 0.041(3) 0.063(3) -0.002(2) 0.013(2) 0.015(2)
C4 0.048(3) 0.033(3) 0.055(3) 0.003(2) 0.000(2) 0.017(2)
C5 0.076(4) 0.046(3) 0.052(3) 0.019(3) 0.023(3) 0.024(3)
C6 0.0298(18) 0.026(2) 0.0303(19) -0.0004(16) 0.0032(15) 0.0060(16)
C7 0.036(2) 0.025(2) 0.046(2) -0.0008(19) 0.0067(18) 0.0034(18)
C8 0.044(3) 0.032(3) 0.069(3) -0.005(2) 0.011(2) 0.013(2)
C9 0.031(2) 0.059(4) 0.058(3) -0.010(3) 0.008(2) 0.012(2)
C10 0.044(3) 0.045(3) 0.069(3) -0.006(3) 0.024(2) -0.009(2)
C11 0.042(2) 0.026(2) 0.063(3) -0.004(2) 0.018(2) 0.000(2)
C12 0.0268(17) 0.029(2) 0.0266(18) -0.0046(16) 0.0068(15) 0.0038(16)
C13 0.033(2) 0.043(3) 0.044(2) -0.007(2) 0.0064(19) 0.003(2)
C14 0.039(2) 0.050(3) 0.058(3) -0.013(3) -0.002(2) 0.005(2)
C15 0.060(3) 0.056(3) 0.032(2) -0.006(2) -0.006(2) 0.017(3)
C16 0.068(3) 0.044(3) 0.032(2) 0.002(2) 0.013(2) 0.015(3)
C17 0.046(2) 0.037(3) 0.033(2) -0.0011(19) 0.0149(18) 0.009(2)
C18 0.054(3) 0.031(2) 0.035(2) 0.0031(18) 0.0199(19) 0.001(2)
C19 0.048(3) 0.026(2) 0.045(2) -0.001(2) 0.019(2) 0.006(2)
C20 0.042(2) 0.049(3) 0.042(3) -0.004(2) 0.007(2) 0.000(2)

loop_
_atom_type_symbol
_atom_type_description
_atom_type_scat_dispersion_real
_atom_type_scat_dispersion_imag
_atom_type_scat_source
C C 0.0033 0.0016 'International Tables Vol C Tables 4.2.6.8 and 6.1.1.4'
H H 0.0000 0.0000 'International Tables Vol C Tables 4.2.6.8 and 6.1.1.4'
F F 0.0171 0.0103 'International Tables Vol C Tables 4.2.6.8 and 6.1.1.4'
P P 0.1023 0.0942 'International Tables Vol C Tables 4.2.6.8 and 6.1.1.4'
Co Co 0.3494 0.9721 'International Tables Vol C Tables 4.2.6.8 and 6.1.1.4'

loop_
_geom_angle_atom_site_label_1
_geom_angle_atom_site_label_2
_geom_angle_atom_site_label_3
_geom_angle
C19 Co1 C2 102.5(2)
C19 Co1 C1 110.7(2)
C2 Co1 C1 40.1(3)
C19 Co1 C3 127.0(2)
C2 Co1 C3 39.6(2)
C1 Co1 C3 66.7(2)
C19 Co1 C5 146.1(3)
C2 Co1 C5 67.1(2)
C1 Co1 C5 40.4(3)
C3 Co1 C5 66.0(2)
C19 Co1 C4 165.9(2)
C2 Co1 C4 65.7(2)
C1 Co1 C4 65.8(2)
C3 Co1 C4 38.9(2)
C5 Co1 C4 38.5(2)
C19 Co1 P1 93.45(16)
C2 Co1 P1 158.15(17)
C1 Co1 P1 144.8(2)
C3 Co1 P1 118.56(16)
C5 Co1 P1 106.90(19)
C4 Co1 P1 96.15(16)
C18 P1 C6 105.0(2)
C18 P1 C12 103.1(2)
C6 P1 C12 100.71(18)
C18 P1 Co1 114.79(16)
C6 P1 Co1 116.61(15)
C12 P1 Co1 114.73(14)
C2 C1 C5 107.0(5)
C2 C1 Co1 69.6(3)
C5 C1 Co1 70.5(3)
C1 C2 C3 108.2(5)
C1 C2 Co1 70.3(3)
C3 C2 Co1 71.4(3)
C4 C3 C2 107.5(6)
C4 C3 Co1 71.2(3)
C2 C3 Co1 69.0(3)
C5 C4 C3 109.9(5)
C5 C4 Co1 70.0(3)
C3 C4 Co1 69.9(3)
C4 C5 C1 107.3(5)
C4 C5 Co1 71.5(3)
C1 C5 Co1 69.1(3)
C7 C6 C11 118.4(4)
C7 C6 P1 121.6(3)
C11 C6 P1 119.9(4)
C6 C7 C8 119.8(5)
C9 C8 C7 121.4(5)
C8 C9 C10 119.9(5)
C11 C10 C9 119.1(5)
C10 C11 C6 121.4(5)
C17 C12 C13 118.1(4)
C17 C12 P1 120.1(3)
C13 C12 P1 121.8(3)
C14 C13 C12 120.1(5)
C13 C14 C15 121.0(5)
C14 C15 C16 119.3(5)
C17 C16 C15 119.4(5)
C16 C17 C12 122.2(5)
F1 C19 C20 102.5(4)
F1 C19 Co1 127.0(4)
C20 C19 Co1 130.4(4)
F3 C20 F4 105.7(5)
F3 C20 F2 106.7(5)
F4 C20 F2 104.2(5)
F3 C20 C19 113.1(5)
F4 C20 C19 113.3(4)
F2 C20 C19 113.0(5)

loop_
_geom_bond_atom_site_label_1
_geom_bond_atom_site_label_2
_geom_bond_distance
Co1 C19 1.758(5)
Co1 C2 2.062(5)
Co1 C1 2.071(5)
Co1 C3 2.092(5)
Co1 C5 2.091(5)
Co1 C4 2.109(5)
Co1 P1 2.1654(12)
P1 C18 1.806(5)
P1 C6 1.828(4)
P1 C12 1.832(4)
F1 C19 1.379(6)
F2 C20 1.337(6)
F3 C20 1.318(7)
F4 C20 1.320(7)
C1 C2 1.416(9)
C1 C5 1.437(9)
C2 C3 1.407(8)
C3 C4 1.399(8)
C4 C5 1.383(9)
C6 C7 1.379(6)
C6 C11 1.381(7)
C7 C8 1.389(7)
C8 C9 1.342(8)
C9 C10 1.385(8)
C10 C11 1.381(7)
C12 C17 1.379(6)
C12 C13 1.405(6)
C13 C14 1.372(7)
C14 C15 1.374(9)
C15 C16 1.403(9)
C16 C17 1.362(7)
C19 C20 1.519(7)

loop_
_geom_torsion_atom_site_label_1
_geom_torsion_atom_site_label_2
_geom_torsion_atom_site_label_3
_geom_torsion_atom_site_label_4
_geom_torsion
C19 Co1 P1 C18 68.6(2)
C2 Co1 P1 C18 -68.5(5)
C1 Co1 P1 C18 -156.8(3)
C3 Co1 P1 C18 -67.5(3)
C5 Co1 P1 C18 -138.9(3)
C4 Co1 P1 C18 -101.1(2)
C19 Co1 P1 C6 -54.8(2)
C2 Co1 P1 C6 168.0(5)
C1 Co1 P1 C6 79.7(3)
C3 Co1 P1 C6 169.1(2)
C5 Co1 P1 C6 97.7(2)
C4 Co1 P1 C6 135.5(2)
C19 Co1 P1 C12 -172.2(2)
C2 Co1 P1 C12 50.7(5)
C1 Co1 P1 C12 -37.6(3)
C3 Co1 P1 C12 51.8(2)
C5 Co1 P1 C12 -19.6(2)
C4 Co1 P1 C12 18.1(2)
C19 Co1 C1 C2 -84.8(4)
C3 Co1 C1 C2 37.8(3)
C5 Co1 C1 C2 117.6(5)
C4 Co1 C1 C2 80.4(4)
P1 Co1 C1 C2 144.7(3)
C19 Co1 C1 C5 157.6(4)
C2 Co1 C1 C5 -117.6(5)
C3 Co1 C1 C5 -79.8(4)
C4 Co1 C1 C5 -37.2(4)
P1 Co1 C1 C5 27.1(5)
C5 C1 C2 C3 -0.7(6)
Co1 C1 C2 C3 -61.6(4)
C5 C1 C2 Co1 60.9(4)
C19 Co1 C2 C1 107.5(4)
C3 Co1 C2 C1 -118.1(5)
C5 Co1 C2 C1 -38.6(4)
C4 Co1 C2 C1 -80.7(4)
P1 Co1 C2 C1 -116.6(5)
C19 Co1 C2 C3 -134.4(4)
C1 Co1 C2 C3 118.1(5)
C5 Co1 C2 C3 79.5(4)
C4 Co1 C2 C3 37.4(4)
P1 Co1 C2 C3 1.5(7)
C1 C2 C3 C4 -0.2(6)
Co1 C2 C3 C4 -61.2(4)
C1 C2 C3 Co1 61.0(4)
C19 Co1 C3 C4 178.9(3)
C2 Co1 C3 C4 118.1(5)
C1 Co1 C3 C4 79.9(4)
C5 Co1 C3 C4 35.6(4)
P1 Co1 C3 C4 -61.3(4)
C19 Co1 C3 C2 60.9(5)
C1 Co1 C3 C2 -38.2(4)
C5 Co1 C3 C2 -82.5(4)
C4 Co1 C3 C2 -118.1(5)
P1 Co1 C3 C2 -179.4(3)
C2 C3 C4 C5 1.1(6)
Co1 C3 C4 C5 -58.7(4)
C2 C3 C4 Co1 59.8(4)
C19 Co1 C4 C5 117.8(10)
C2 Co1 C4 C5 83.1(4)
C1 Co1 C4 C5 39.0(4)
C3 Co1 C4 C5 121.2(5)
P1 Co1 C4 C5 -109.5(3)
C19 Co1 C4 C3 -3.5(12)
C2 Co1 C4 C3 -38.1(4)
C1 Co1 C4 C3 -82.2(4)
C5 Co1 C4 C3 -121.2(5)
P1 Co1 C4 C3 129.2(3)
C3 C4 C5 C1 -1.5(6)
Co1 C4 C5 C1 -60.1(4)
C3 C4 C5 Co1 58.6(4)
C2 C1 C5 C4 1.3(6)
Co1 C1 C5 C4 61.7(4)
C2 C1 C5 Co1 -60.3(4)
C19 Co1 C5 C4 -157.3(4)
C2 Co1 C5 C4 -79.3(4)
C1 Co1 C5 C4 -117.6(5)
C3 Co1 C5 C4 -36.0(3)
P1 Co1 C5 C4 78.3(3)
C19 Co1 C5 C1 -39.7(6)
C2 Co1 C5 C1 38.3(4)
C3 Co1 C5 C1 81.6(4)
C4 Co1 C5 C1 117.6(5)
P1 Co1 C5 C1 -164.1(3)
C18 P1 C6 C7 27.7(4)
C12 P1 C6 C7 -79.2(4)
Co1 P1 C6 C7 156.0(3)
C18 P1 C6 C11 -155.9(4)
C12 P1 C6 C11 97.2(4)
Co1 P1 C6 C11 -27.6(4)
C11 C6 C7 C8 -2.0(7)
P1 C6 C7 C8 174.5(4)
C6 C7 C8 C9 0.9(8)
C7 C8 C9 C10 0.3(9)
C8 C9 C10 C11 -0.5(9)
C9 C10 C11 C6 -0.7(9)
C7 C6 C11 C10 1.9(8)
P1 C6 C11 C10 -174.6(4)
C18 P1 C12 C17 -158.9(4)
C6 P1 C12 C17 -50.6(4)
Co1 P1 C12 C17 75.5(4)
C18 P1 C12 C13 22.8(4)
C6 P1 C12 C13 131.2(4)
Co1 P1 C12 C13 -102.7(4)
C17 C12 C13 C14 -0.2(7)
P1 C12 C13 C14 178.0(4)
C12 C13 C14 C15 0.2(8)
C13 C14 C15 C16 -0.3(9)
C14 C15 C16 C17 0.5(8)
C15 C16 C17 C12 -0.5(8)
C13 C12 C17 C16 0.4(7)
P1 C12 C17 C16 -177.9(4)
C2 Co1 C19 F1 157.4(5)
C1 Co1 C19 F1 -161.6(5)
C3 Co1 C19 F1 122.6(4)
C5 Co1 C19 F1 -135.3(5)
C4 Co1 C19 F1 125.3(9)
P1 Co1 C19 F1 -7.6(5)
C2 Co1 C19 C20 -18.3(5)
C1 Co1 C19 C20 22.8(5)
C3 Co1 C19 C20 -53.1(6)
C5 Co1 C19 C20 49.0(7)
C4 Co1 C19 C20 -50.3(12)
P1 Co1 C19 C20 176.8(5)
F1 C19 C20 F3 -81.5(6)
Co1 C19 C20 F3 95.0(6)
F1 C19 C20 F4 158.2(5)
Co1 C19 C20 F4 -25.3(7)
F1 C19 C20 F2 39.9(6)
Co1 C19 C20 F2 -143.6(5)
